data_1542582
loop_
_publ_author_name
'Miles, Jennifer A.'
'Yeo, David J.'
'Rowell, Philip'
'Rodriguez-Marin, Silvia'
'Pask, Christopher M.'
'Warriner, Stuart L.'
'Edwards, Thomas A.'
'Wilson, Andrew J.'

_publ_section_title
;
 Hydrocarbon constrained peptides -- understanding preorganisation and
 binding affinity
;
_journal_issue 6
_journal_name_full 'Chem. Sci.'
_journal_page_first 3694
_journal_paper_doi 10.1039/C5SC04048E
_journal_volume 7
_journal_year 2016
_chemical_absolute_configuration ad
_chemical_formula_moiety 'C32 H33 N3 Ni O3'
_chemical_formula_sum 'C32 H33 N3 Ni O3'
_chemical_formula_weight 566.32
_chemical_name_systematic
;
(S)-({2-[1-(benzyl)pyrrolidine-2-carboxamide]-phenyl}phenylmethylene)-(S)-pentenylglycinato-N,N',N?,O}nickel(II) 
;
_space_group_crystal_system monoclinic
_space_group_IT_number 4
_space_group_name_Hall 'P 2yb'
_space_group_name_H-M_alt 'P 1 21 1'
_symmetry_space_group_name_Hall 'P 2yb'
_symmetry_space_group_name_H-M 'P 1 21 1'
_atom_sites_solution_hydrogens geom
_atom_sites_solution_primary direct
_atom_sites_solution_secondary difmap
_audit_creation_date 2014-02-21
_audit_creation_method
;
Olex2 1.2
(compiled 2014.02.17 svn.r2891 for OlexSys, GUI svn.r4773)
;
_audit_update_record
;
2015-03-31 deposited with the CCDC.
2016-02-15 downloaded from the CCDC.
;
_cell_angle_alpha 90.00
_cell_angle_beta 102.0025(7)
_cell_angle_gamma 90.00
_cell_formula_units_Z 4
_cell_length_a 11.07980(8)
_cell_length_b 21.99770(13)
_cell_length_c 11.88015(9)
_cell_measurement_reflns_used 16707
_cell_measurement_temperature 99.9(3)
_cell_measurement_theta_max 73.2440
_cell_measurement_theta_min 4.2940
_cell_volume 2832.25(3)
_computing_cell_refinement
;
CrysAlisPro, Agilent Technologies,
Version 1.171.36.28e (release 10-06-2013 CrysAlis171 .NET)
(compiled Jun 10 2013,11:58:50)
;
_computing_data_collection
;
CrysAlisPro, Agilent Technologies,
Version 1.171.36.28e (release 10-06-2013 CrysAlis171 .NET)
(compiled Jun 10 2013,11:58:50)
;
_computing_data_reduction
;
CrysAlisPro, Agilent Technologies,
Version 1.171.36.28e (release 10-06-2013 CrysAlis171 .NET)
(compiled Jun 10 2013,11:58:50)
;
_computing_molecular_graphics 'Olex2 (Dolomanov et al., 2009)'
_computing_publication_material 'Olex2 (Dolomanov et al., 2009)'
_computing_structure_refinement 'ShelXL (Sheldrick, 2008)'
_computing_structure_solution 'ShelXS (Sheldrick, 2008)'
_diffrn_ambient_temperature 99.9(3)
_diffrn_detector_area_resol_mean 5.3095
_diffrn_measured_fraction_theta_full 1.000
_diffrn_measured_fraction_theta_max 1.000
_diffrn_measurement_device_type 'SuperNova, Dual, Cu at zero, Atlas'
_diffrn_measurement_method '\w scans'
_diffrn_orient_matrix_UB_11 -0.1033427000
_diffrn_orient_matrix_UB_12 0.0463035000
_diffrn_orient_matrix_UB_13 -0.0440333000
_diffrn_orient_matrix_UB_21 0.0030207000
_diffrn_orient_matrix_UB_22 -0.0173178000
_diffrn_orient_matrix_UB_23 -0.1250600000
_diffrn_orient_matrix_UB_31 -0.0974695000
_diffrn_orient_matrix_UB_32 -0.0496391000
_diffrn_orient_matrix_UB_33 0.0024580000
_diffrn_radiation_monochromator mirror
_diffrn_radiation_type CuK\a
_diffrn_radiation_wavelength 1.54184
_diffrn_reflns_av_R_equivalents 0.0253
_diffrn_reflns_av_unetI/netI 0.0327
_diffrn_reflns_limit_h_max 12
_diffrn_reflns_limit_h_min -13
_diffrn_reflns_limit_k_max 26
_diffrn_reflns_limit_k_min -26
_diffrn_reflns_limit_l_max 14
_diffrn_reflns_limit_l_min -14
_diffrn_reflns_number 21899
_diffrn_reflns_theta_full 66.60
_diffrn_reflns_theta_max 66.60
_diffrn_reflns_theta_min 3.80
_diffrn_source 'SuperNova (Cu) X-ray Source'
_exptl_absorpt_coefficient_mu 1.284
_exptl_absorpt_correction_T_max 0.950
_exptl_absorpt_correction_T_min 0.898
_exptl_absorpt_correction_type multi-scan
_exptl_absorpt_process_details
;
CrysAlisPro, Agilent Technologies,
Version 1.171.36.28e (release 10-06-2013 CrysAlis171 .NET)
(compiled Jun 10 2013,11:58:50)
Empirical absorption correction using spherical harmonics,
 implemented in SCALE3 ABSPACK scaling algorithm.
;
_exptl_crystal_colour Orange
_exptl_crystal_density_diffrn 1.328
_exptl_crystal_density_method 'not measured'
_exptl_crystal_description Plate
_exptl_crystal_F_000 1192
_exptl_crystal_size_max 0.15
_exptl_crystal_size_mid 0.07
_exptl_crystal_size_min 0.04
_refine_diff_density_max 0.356
_refine_diff_density_min -0.234
_refine_diff_density_rms 0.038
_refine_ls_abs_structure_details 'Flack H D (1983), Acta Cryst. A39, 876-881'
_refine_ls_abs_structure_Flack -0.005(12)
_refine_ls_extinction_method none
_refine_ls_goodness_of_fit_ref 1.037
_refine_ls_hydrogen_treatment constr
_refine_ls_matrix_type full
_refine_ls_number_parameters 693
_refine_ls_number_reflns 10002
_refine_ls_number_restraints 1
_refine_ls_restrained_S_all 1.037
_refine_ls_R_factor_all 0.0285
_refine_ls_R_factor_gt 0.0274
_refine_ls_shift/su_max 0.001
_refine_ls_shift/su_mean 0.000
_refine_ls_structure_factor_coef Fsqd
_refine_ls_weighting_details 'calc w=1/[\s^2^(Fo^2^)+(0.0397P)^2^+0.3233P] where P=(Fo^2^+2Fc^2^)/3'
_refine_ls_weighting_scheme calc
_refine_ls_wR_factor_gt 0.0688
_refine_ls_wR_factor_ref 0.0696
_reflns_number_gt 9713
_reflns_number_total 10002
_reflns_threshold_expression >2sigma(I)
_cod_data_source_file c5sc04048e2.cif
_cod_data_source_block dy_pent_bpb_tol_cu_a
_cod_depositor_comments 'Adding full bibliography for 1542582.cif.'
_cod_database_code 1542582
_chemical_oxdiff_formula C33H33N3O4Ni
_reflns_odcompleteness_completeness 99.98
_reflns_odcompleteness_iscentric 1
_reflns_odcompleteness_theta 66.49
_olex2_refinement_description
;
1. Fixed Uiso
 At 1.2 times of:
  All C(H) groups, All C(H,H) groups
2. Others
 Fixed Sof: C35A(0.5) H35A(0.5) C35B(0.5) H35B(0.5) C36A(0.5) H36A(0.5)
 C36B(0.5) H36B(0.5) C37A(0.5) H37A(0.5) C37B(0.5) H37B(0.5) C38A(0.5)
 H38A(0.5) C38B(0.5) H38B(0.5) C39A(0.5) H39A(0.5) C39B(0.5) H39B(0.5)
3.a Ternary CH refined with riding coordinates:
 C6(H6), C28(H28), C46(H46), C68(H68)
3.b Secondary CH2 refined with riding coordinates:
 C3(H3A,H3B), C4(H4A,H4B), C5(H5A,H5B), C29(H29A,H29B), C30(H30A,H30B),
 C31(H31A,H31B), C33(H33A,H33B), C43(H43A,H43B), C44(H44A,H44B), C45(H45A,H45B),
  C69(H69A,H69B), C70(H70A,H70B), C71(H71A,H71B), C73(H73A,H73B)
3.c Aromatic/amide H refined with riding coordinates:
 C2(H2), C14(H14), C15(H15), C16(H16), C17(H17), C18(H18), C20(H20), C21(H21),
 C22(H22), C23(H23), C35A(H35A), C35B(H35B), C36A(H36A), C36B(H36B), C37A(H37A),
  C37B(H37B), C38A(H38A), C38B(H38B), C39A(H39A), C39B(H39B), C42(H42),
 C54(H54), C55(H55), C56(H56), C57(H57), C58(H58), C60(H60), C61(H61), C62(H62),
  C63(H63), C75(H75), C76(H76), C77(H77), C78(H78), C79(H79)
3.d X=CH2 refined with riding coordinates:
 C1(H1A,H1B), C41(H41A,H41B)
;
_olex2_computing_structure_refinement_long 'ShelXL (Sheldrick, 2008)'
_olex2_computing_structure_solution_long 'ShelXS (Sheldrick, 2008)'

loop_
_space_group_symop_id
_space_group_symop_operation_xyz
1 'x, y, z'
2 '-x, y+1/2, -z'

loop_
_atom_site_label
_atom_site_type_symbol
_atom_site_fract_x
_atom_site_fract_y
_atom_site_fract_z
_atom_site_U_iso_or_equiv
_atom_site_adp_type
_atom_site_occupancy
_atom_site_calc_flag
_atom_site_disorder_assembly
_atom_site_disorder_group
_atom_site_refinement_flags_posn
C1 C 0.1582(3) 0.20083(15) -0.2223(3) 0.0548(7) Uani 1 d . . .
H1A H 0.1219 0.1811 -0.1686 0.066 Uiso 1 calc . . R
H1B H 0.2168 0.2310 -0.1986 0.066 Uiso 1 calc . . R
C2 C 0.1269(2) 0.18619(11) -0.3313(2) 0.0369(5) Uani 1 d . . .
H2 H 0.1661 0.2074 -0.3812 0.044 Uiso 1 calc . . R
C3 C 0.0365(2) 0.13978(10) -0.3839(2) 0.0355(5) Uani 1 d . . .
H3A H 0.0033 0.1204 -0.3235 0.043 Uiso 1 calc . . R
H3B H 0.0788 0.1089 -0.4192 0.043 Uiso 1 calc . . R
C4 C -0.07042(19) 0.16471(9) -0.47440(17) 0.0250(4) Uani 1 d . . .
H4A H -0.1257 0.1875 -0.4368 0.030 Uiso 1 calc . . R
H4B H -0.0386 0.1922 -0.5251 0.030 Uiso 1 calc . . R
C5 C -0.14126(19) 0.11344(8) -0.54475(17) 0.0233(4) Uani 1 d . . .
H5A H -0.1700 0.0856 -0.4926 0.028 Uiso 1 calc . . R
H5B H -0.0849 0.0912 -0.5819 0.028 Uiso 1 calc . . R
C6 C -0.25295(18) 0.13370(8) -0.63761(16) 0.0214(4) Uani 1 d . . .
H6 H -0.3112 0.1574 -0.6035 0.026 Uiso 1 calc . . R
C7 C -0.20912(17) 0.17006(8) -0.73078(16) 0.0194(4) Uani 1 d . . .
O8 O -0.19136(12) 0.22483(6) -0.72174(12) 0.0236(3) Uani 1 d . . .
O9 O -0.18885(12) 0.13708(6) -0.81581(11) 0.0222(3) Uani 1 d . . .
Ni10 Ni -0.22908(3) 0.054953(13) -0.80713(3) 0.01923(7) Uani 1 d . . .
N11 N -0.31249(15) 0.07817(7) -0.69468(13) 0.0203(3) Uani 1 d . . .
C12 C -0.40457(16) 0.05203(9) -0.66256(15) 0.0209(4) Uani 1 d . . .
C13 C -0.46251(17) 0.08073(9) -0.57263(17) 0.0225(4) Uani 1 d . . .
C14 C -0.5670(2) 0.11729(10) -0.60387(18) 0.0302(4) Uani 1 d . . .
H14 H -0.6007 0.1241 -0.6813 0.036 Uiso 1 calc . . R
C15 C -0.6211(2) 0.14356(12) -0.5202(2) 0.0387(5) Uani 1 d . . .
H15 H -0.6912 0.1675 -0.5414 0.046 Uiso 1 calc . . R
C16 C -0.5699(2) 0.13387(12) -0.4046(2) 0.0388(5) Uani 1 d . . .
H16 H -0.6056 0.1517 -0.3484 0.047 Uiso 1 calc . . R
C17 C -0.4660(2) 0.09787(11) -0.37265(18) 0.0336(5) Uani 1 d . . .
H17 H -0.4321 0.0916 -0.2951 0.040 Uiso 1 calc . . R
C18 C -0.41219(19) 0.07109(9) -0.45595(17) 0.0251(4) Uani 1 d . . .
H18 H -0.3426 0.0467 -0.4342 0.030 Uiso 1 calc . . R
C19 C -0.45306(17) -0.00661(9) -0.71236(16) 0.0221(4) Uani 1 d . . .
C20 C -0.56387(18) -0.02746(10) -0.68420(18) 0.0272(4) Uani 1 d . . .
H20 H -0.6032 -0.0030 -0.6389 0.033 Uiso 1 calc . . R
C21 C -0.61539(19) -0.08262(10) -0.72149(18) 0.0303(4) Uani 1 d . . .
H21 H -0.6881 -0.0955 -0.7016 0.036 Uiso 1 calc . . R
C22 C -0.55682(19) -0.11859(9) -0.78923(18) 0.0288(4) Uani 1 d . . .
H22 H -0.5909 -0.1560 -0.8151 0.035 Uiso 1 calc . . R
C23 C -0.44859(18) -0.09998(9) -0.81918(17) 0.0256(4) Uani 1 d . . .
H23 H -0.4119 -0.1250 -0.8655 0.031 Uiso 1 calc . . R
C24 C -0.39205(18) -0.04396(8) -0.78135(16) 0.0215(4) Uani 1 d . . .
N25 N -0.28221(15) -0.02535(7) -0.81222(14) 0.0218(3) Uani 1 d . . .
C26 C -0.20886(18) -0.06490(9) -0.85645(17) 0.0240(4) Uani 1 d . . .
O27 O -0.21464(14) -0.12088(6) -0.85971(14) 0.0320(3) Uani 1 d . . .
C28 C -0.10414(18) -0.03449(9) -0.89815(16) 0.0230(4) Uani 1 d . . .
H28 H -0.0970 -0.0521 -0.9723 0.028 Uiso 1 calc . . R
C29 C 0.01974(18) -0.04277(9) -0.81040(17) 0.0244(4) Uani 1 d . . .
H29A H 0.0076 -0.0661 -0.7444 0.029 Uiso 1 calc . . R
H29B H 0.0796 -0.0636 -0.8457 0.029 Uiso 1 calc . . R
C30 C 0.06367(19) 0.02176(9) -0.77423(17) 0.0257(4) Uani 1 d . . .
H30A H 0.0365 0.0341 -0.7051 0.031 Uiso 1 calc . . R
H30B H 0.1529 0.0247 -0.7609 0.031 Uiso 1 calc . . R
C31 C 0.00303(17) 0.05981(9) -0.87664(16) 0.0232(4) Uani 1 d . . .
H31A H -0.0014 0.1022 -0.8553 0.028 Uiso 1 calc . . R
H31B H 0.0478 0.0568 -0.9385 0.028 Uiso 1 calc . . R
N32 N -0.12321(15) 0.03272(7) -0.91138(13) 0.0207(3) Uani 1 d . . .
C33 C -0.17816(17) 0.05242(10) -1.03180(16) 0.0244(4) Uani 1 d A . .
H33A H -0.1281 0.0365 -1.0830 0.029 Uiso 1 calc . . R
H33B H -0.1755 0.0964 -1.0356 0.029 Uiso 1 calc . . R
C34 C -0.30885(19) 0.03186(9) -1.07351(18) 0.0281(4) Uiso 1 d . . .
C35A C -0.3269(5) -0.0291(3) -1.1282(4) 0.0229(14) Uiso 0.50 d A 1 .
H35A H -0.2593 -0.0518 -1.1385 0.028 Uiso 0.50 calc A 1 R
C35B C -0.3435(6) -0.0155(3) -1.1339(5) 0.0317(18) Uiso 0.50 d A 2 .
H35B H -0.2823 -0.0402 -1.1524 0.038 Uiso 0.50 calc A 2 R
C36A C -0.4425(5) -0.0512(3) -1.1628(4) 0.0301(12) Uiso 0.50 d A 1 .
H36A H -0.4551 -0.0890 -1.1983 0.036 Uiso 0.50 calc A 1 R
C36B C -0.4680(5) -0.0334(3) -1.1751(4) 0.0275(11) Uiso 0.50 d A 2 .
H36B H -0.4874 -0.0702 -1.2129 0.033 Uiso 0.50 calc A 2 R
C37A C -0.5431(4) -0.0168(2) -1.1448(4) 0.0260(10) Uiso 0.50 d A 1 .
H37A H -0.6230 -0.0312 -1.1701 0.031 Uiso 0.50 calc A 1 R
C37B C -0.5594(4) 0.0060(3) -1.1569(4) 0.0299(10) Uiso 0.50 d A 2 .
H37B H -0.6417 -0.0036 -1.1858 0.036 Uiso 0.50 calc A 2 R
C38A C -0.5235(4) 0.0387(3) -1.0895(4) 0.0272(11) Uiso 0.50 d A 1 .
H38A H -0.5897 0.0617 -1.0763 0.033 Uiso 0.50 calc A 1 R
C38B C -0.5299(4) 0.0601(3) -1.0959(4) 0.0289(11) Uiso 0.50 d A 2 .
H38B H -0.5922 0.0862 -1.0845 0.035 Uiso 0.50 calc A 2 R
C39A C -0.4046(5) 0.0593(3) -1.0543(5) 0.0295(17) Uiso 0.50 d A 1 .
H39A H -0.3928 0.0957 -1.0137 0.035 Uiso 0.50 calc A 1 R
C39B C -0.4075(5) 0.0745(3) -1.0526(4) 0.0198(14) Uiso 0.50 d A 2 .
H39B H -0.3867 0.1102 -1.0112 0.024 Uiso 0.50 calc A 2 R
C41 C -0.5675(2) -0.19155(14) -0.1196(2) 0.0480(7) Uani 1 d . . .
H41A H -0.5339 -0.1684 -0.0552 0.058 Uiso 1 calc . . R
H41B H -0.6455 -0.1823 -0.1626 0.058 Uiso 1 calc . . R
C42 C -0.5052(2) -0.23707(13) -0.1495(2) 0.0408(5) Uani 1 d . . .
H42 H -0.5424 -0.2590 -0.2145 0.049 Uiso 1 calc . . R
C43 C -0.3793(2) -0.25702(13) -0.0886(2) 0.0414(6) Uani 1 d . . .
H43A H -0.3824 -0.2996 -0.0682 0.050 Uiso 1 calc . . R
H43B H -0.3552 -0.2339 -0.0179 0.050 Uiso 1 calc . . R
C44 C -0.28210(18) -0.24845(10) -0.16166(18) 0.0276(4) Uani 1 d . . .
H44A H -0.3120 -0.2663 -0.2370 0.033 Uiso 1 calc . . R
H44B H -0.2697 -0.2053 -0.1721 0.033 Uiso 1 calc . . R
C45 C -0.15888(18) -0.27763(9) -0.10668(17) 0.0258(4) Uani 1 d . . .
H45A H -0.1716 -0.3209 -0.0984 0.031 Uiso 1 calc . . R
H45B H -0.1314 -0.2608 -0.0301 0.031 Uiso 1 calc . . R
C46 C -0.05622(17) -0.26857(8) -0.17459(16) 0.0209(4) Uani 1 d . . .
H46 H 0.0175 -0.2908 -0.1361 0.025 Uiso 1 calc . . R
C47 C -0.09750(17) -0.29280(9) -0.29658(17) 0.0231(4) Uani 1 d . . .
O48 O -0.10969(14) -0.34710(6) -0.31491(13) 0.0306(3) Uani 1 d . . .
O49 O -0.12299(12) -0.25141(6) -0.37595(11) 0.0235(3) Uani 1 d . . .
Ni50 Ni -0.09743(3) -0.172192(13) -0.32555(3) 0.01853(7) Uani 1 d . . .
N51 N -0.02415(14) -0.20358(7) -0.18318(14) 0.0188(3) Uani 1 d . . .
C52 C 0.04904(15) -0.17636(9) -0.09918(15) 0.0183(3) Uani 1 d . . .
C53 C 0.10457(17) -0.20950(8) 0.01024(16) 0.0196(4) Uani 1 d . . .
C54 C 0.20467(18) -0.24818(8) 0.01365(17) 0.0229(4) Uani 1 d . . .
H54 H 0.2329 -0.2565 -0.0532 0.027 Uiso 1 calc . . R
C55 C 0.26226(18) -0.27438(9) 0.11753(18) 0.0276(4) Uani 1 d . . .
H55 H 0.3294 -0.3001 0.1201 0.033 Uiso 1 calc . . R
C56 C 0.2201(2) -0.26239(10) 0.21728(17) 0.0308(5) Uani 1 d . . .
H56 H 0.2593 -0.2797 0.2867 0.037 Uiso 1 calc . . R
C57 C 0.1193(2) -0.22454(10) 0.21334(18) 0.0291(4) Uani 1 d . . .
H57 H 0.0905 -0.2169 0.2801 0.035 Uiso 1 calc . . R
C58 C 0.06109(18) -0.19803(9) 0.11025(17) 0.0230(4) Uani 1 d . . .
H58 H -0.0066 -0.1727 0.1079 0.028 Uiso 1 calc . . R
C59 C 0.08314(17) -0.11228(8) -0.10654(15) 0.0187(4) Uani 1 d . . .
C60 C 0.18242(17) -0.09056(9) -0.02116(16) 0.0207(4) Uani 1 d . . .
H60 H 0.2226 -0.1174 0.0347 0.025 Uiso 1 calc . . R
C61 C 0.22161(18) -0.03111(9) -0.01787(17) 0.0251(4) Uani 1 d . . .
H61 H 0.2865 -0.0178 0.0397 0.030 Uiso 1 calc . . R
C62 C 0.16231(18) 0.00867(9) -0.10223(18) 0.0242(4) Uani 1 d . . .
H62 H 0.1876 0.0490 -0.1008 0.029 Uiso 1 calc . . R
C63 C 0.06634(18) -0.01083(9) -0.18815(18) 0.0236(4) Uani 1 d . . .
H63 H 0.0292 0.0166 -0.2444 0.028 Uiso 1 calc . . R
C64 C 0.02312(17) -0.07138(8) -0.19274(16) 0.0194(4) Uani 1 d . . .
N65 N -0.07137(14) -0.09151(7) -0.28146(14) 0.0205(3) Uani 1 d . . .
C66 C -0.14716(17) -0.05123(9) -0.35044(17) 0.0233(4) Uani 1 d . . .
O67 O -0.15967(13) 0.00329(6) -0.33485(13) 0.0294(3) Uani 1 d . . .
C68 C -0.22799(19) -0.08123(9) -0.45344(18) 0.0263(4) Uani 1 d . . .
H68 H -0.2326 -0.0554 -0.5214 0.032 Uiso 1 calc . . R
C69 C -0.3594(2) -0.09360(11) -0.4342(2) 0.0357(5) Uani 1 d . . .
H69A H -0.3635 -0.0857 -0.3548 0.043 Uiso 1 calc . . R
H69B H -0.4188 -0.0677 -0.4836 0.043 Uiso 1 calc . . R
C70 C -0.38671(19) -0.16041(10) -0.4637(2) 0.0353(5) Uani 1 d . . .
H70A H -0.3773 -0.1849 -0.3945 0.042 Uiso 1 calc . . R
H70B H -0.4697 -0.1656 -0.5088 0.042 Uiso 1 calc . . R
C71 C -0.29210(18) -0.17733(11) -0.53256(18) 0.0306(4) Uani 1 d . . .
H71A H -0.2765 -0.2208 -0.5290 0.037 Uiso 1 calc . . R
H71B H -0.3189 -0.1654 -0.6124 0.037 Uiso 1 calc . . R
N72 N -0.17936(15) -0.14259(8) -0.47588(14) 0.0236(3) Uani 1 d . . .
C73 C -0.0896(2) -0.14145(10) -0.55472(17) 0.0283(4) Uani 1 d . . .
H73A H -0.1268 -0.1192 -0.6238 0.034 Uiso 1 calc . . R
H73B H -0.0763 -0.1829 -0.5774 0.034 Uiso 1 calc . . R
C74 C 0.03430(19) -0.11331(10) -0.50503(16) 0.0260(4) Uani 1 d . . .
C75 C 0.1330(2) -0.15022(10) -0.45440(19) 0.0326(5) Uani 1 d . . .
H75 H 0.1210 -0.1918 -0.4471 0.039 Uiso 1 calc . . R
C76 C 0.2495(2) -0.12507(13) -0.4148(2) 0.0413(6) Uani 1 d . . .
H76 H 0.3149 -0.1499 -0.3806 0.050 Uiso 1 calc . . R
C77 C 0.2682(2) -0.06341(13) -0.4259(2) 0.0411(6) Uani 1 d . . .
H77 H 0.3466 -0.0470 -0.4011 0.049 Uiso 1 calc . . R
C78 C 0.1704(2) -0.02614(11) -0.47395(19) 0.0347(5) Uani 1 d . . .
H78 H 0.1825 0.0155 -0.4798 0.042 Uiso 1 calc . . R
C79 C 0.0536(2) -0.05113(10) -0.51354(18) 0.0283(4) Uani 1 d . . .
H79 H -0.0120 -0.0260 -0.5459 0.034 Uiso 1 calc . . R

loop_
_atom_site_aniso_label
_atom_site_aniso_U_11
_atom_site_aniso_U_22
_atom_site_aniso_U_33
_atom_site_aniso_U_23
_atom_site_aniso_U_13
_atom_site_aniso_U_12
C1 0.0485(15) 0.0659(18) 0.0418(15) -0.0199(13) -0.0094(12) 0.0067(13)
C2 0.0291(11) 0.0407(12) 0.0376(12) -0.0029(10) -0.0004(9) 0.0038(9)
C3 0.0424(13) 0.0291(10) 0.0295(11) 0.0007(9) -0.0051(10) 0.0030(9)
C4 0.0292(10) 0.0251(9) 0.0194(9) -0.0027(8) 0.0023(8) 0.0005(8)
C5 0.0284(10) 0.0195(9) 0.0213(9) 0.0011(7) 0.0033(8) 0.0004(7)
C6 0.0245(9) 0.0205(9) 0.0196(9) -0.0015(7) 0.0057(7) -0.0003(7)
C7 0.0194(9) 0.0215(9) 0.0164(9) 0.0016(7) 0.0015(7) 0.0021(7)
O8 0.0288(7) 0.0191(6) 0.0224(7) 0.0011(5) 0.0040(5) 0.0007(5)
O9 0.0258(7) 0.0221(6) 0.0193(6) 0.0003(5) 0.0060(5) -0.0009(5)
Ni10 0.02282(15) 0.01904(14) 0.01647(15) -0.00087(12) 0.00556(11) -0.00130(12)
N11 0.0228(8) 0.0217(7) 0.0158(7) 0.0010(6) 0.0023(6) 0.0001(6)
C12 0.0202(9) 0.0256(9) 0.0155(8) 0.0029(8) 0.0003(7) 0.0028(8)
C13 0.0198(9) 0.0253(9) 0.0228(9) 0.0019(7) 0.0051(7) -0.0007(7)
C14 0.0266(10) 0.0410(11) 0.0213(10) 0.0030(8) 0.0006(8) 0.0075(9)
C15 0.0292(11) 0.0494(13) 0.0363(12) 0.0005(10) 0.0039(10) 0.0181(10)
C16 0.0335(12) 0.0562(14) 0.0278(11) -0.0042(10) 0.0091(9) 0.0156(10)
C17 0.0335(11) 0.0476(12) 0.0195(10) 0.0033(9) 0.0046(9) 0.0089(10)
C18 0.0246(9) 0.0307(10) 0.0197(9) 0.0039(7) 0.0042(7) 0.0082(7)
C19 0.0206(9) 0.0290(9) 0.0149(9) 0.0022(7) -0.0001(7) -0.0011(7)
C20 0.0222(9) 0.0364(11) 0.0218(10) 0.0035(8) 0.0016(8) -0.0021(8)
C21 0.0220(10) 0.0401(11) 0.0265(11) 0.0056(9) -0.0001(8) -0.0073(8)
C22 0.0268(10) 0.0285(10) 0.0262(10) 0.0050(8) -0.0058(8) -0.0067(8)
C23 0.0266(10) 0.0253(9) 0.0217(9) 0.0013(8) -0.0020(8) -0.0024(8)
C24 0.0230(9) 0.0258(9) 0.0137(8) 0.0037(7) -0.0010(7) -0.0008(7)
N25 0.0248(8) 0.0232(8) 0.0173(8) -0.0010(6) 0.0043(6) -0.0013(6)
C26 0.0257(10) 0.0261(10) 0.0188(9) -0.0017(7) 0.0014(8) 0.0010(8)
O27 0.0355(8) 0.0203(7) 0.0414(9) -0.0029(6) 0.0107(7) -0.0018(6)
C28 0.0308(10) 0.0209(9) 0.0185(9) -0.0031(7) 0.0079(8) 0.0002(7)
C29 0.0265(10) 0.0244(9) 0.0237(10) -0.0004(8) 0.0081(8) 0.0030(7)
C30 0.0259(10) 0.0263(10) 0.0237(10) -0.0018(8) 0.0027(8) 0.0039(8)
C31 0.0232(9) 0.0232(9) 0.0234(9) -0.0015(8) 0.0050(7) -0.0027(8)
N32 0.0236(8) 0.0219(7) 0.0163(8) -0.0024(6) 0.0040(6) -0.0010(6)
C33 0.0276(9) 0.0287(9) 0.0172(9) 0.0014(8) 0.0057(7) -0.0007(8)
C41 0.0330(12) 0.0759(19) 0.0354(13) -0.0010(12) 0.0076(10) 0.0002(12)
C42 0.0268(11) 0.0615(15) 0.0346(12) 0.0002(11) 0.0072(9) -0.0106(11)
C43 0.0286(11) 0.0597(15) 0.0366(12) 0.0096(12) 0.0083(10) -0.0049(11)
C44 0.0241(10) 0.0345(11) 0.0231(10) 0.0031(8) 0.0022(8) -0.0040(8)
C45 0.0253(10) 0.0299(9) 0.0209(9) 0.0043(8) 0.0018(8) -0.0040(8)
C46 0.0213(9) 0.0209(9) 0.0189(9) 0.0039(7) 0.0004(7) 0.0002(7)
C47 0.0184(9) 0.0260(10) 0.0223(10) 0.0010(8) -0.0016(7) 0.0007(7)
O48 0.0369(8) 0.0225(7) 0.0269(8) -0.0001(6) -0.0063(6) -0.0006(6)
O49 0.0256(7) 0.0235(6) 0.0189(7) 0.0016(5) -0.0009(5) 0.0010(5)
Ni50 0.01870(15) 0.02057(14) 0.01514(14) 0.00275(12) 0.00084(11) 0.00132(12)
N51 0.0193(7) 0.0188(7) 0.0185(8) 0.0016(6) 0.0044(6) 0.0017(6)
C52 0.0155(8) 0.0234(8) 0.0166(8) 0.0008(7) 0.0045(6) 0.0029(7)
C53 0.0206(9) 0.0191(8) 0.0182(9) -0.0008(7) 0.0019(7) -0.0032(7)
C54 0.0251(9) 0.0221(9) 0.0198(9) -0.0026(7) 0.0009(8) 0.0019(7)
C55 0.0251(10) 0.0257(10) 0.0282(11) 0.0007(8) -0.0029(8) 0.0041(8)
C56 0.0359(11) 0.0342(11) 0.0178(9) 0.0061(8) -0.0050(8) -0.0012(9)
C57 0.0362(11) 0.0339(10) 0.0169(9) 0.0015(8) 0.0050(8) -0.0019(9)
C58 0.0260(10) 0.0227(9) 0.0202(9) 0.0009(7) 0.0044(8) -0.0001(7)
C59 0.0189(9) 0.0216(9) 0.0171(9) -0.0001(7) 0.0072(7) 0.0018(7)
C60 0.0196(9) 0.0261(9) 0.0170(9) 0.0008(7) 0.0052(7) 0.0024(7)
C61 0.0218(9) 0.0296(10) 0.0240(10) -0.0030(8) 0.0052(8) -0.0043(8)
C62 0.0212(9) 0.0212(9) 0.0323(11) -0.0004(8) 0.0104(8) -0.0017(7)
C63 0.0220(9) 0.0219(9) 0.0282(10) 0.0043(8) 0.0083(8) 0.0030(7)
C64 0.0168(8) 0.0230(9) 0.0201(9) -0.0001(7) 0.0076(7) 0.0032(7)
N65 0.0192(8) 0.0226(8) 0.0201(8) 0.0043(6) 0.0048(6) 0.0023(6)
C66 0.0193(9) 0.0267(10) 0.0237(10) 0.0074(8) 0.0045(8) 0.0031(7)
O67 0.0267(7) 0.0237(7) 0.0355(8) 0.0062(6) 0.0010(6) 0.0068(5)
C68 0.0260(10) 0.0277(10) 0.0231(10) 0.0076(8) 0.0000(8) 0.0057(8)
C69 0.0239(10) 0.0465(13) 0.0337(12) -0.0005(10) -0.0007(9) 0.0023(9)
C70 0.0223(10) 0.0417(13) 0.0385(12) 0.0122(10) -0.0013(9) -0.0011(8)
C71 0.0259(10) 0.0352(10) 0.0254(10) 0.0046(9) -0.0072(8) -0.0049(9)
N72 0.0226(8) 0.0279(8) 0.0191(8) 0.0040(7) 0.0013(6) -0.0007(6)
C73 0.0337(11) 0.0319(10) 0.0196(10) 0.0004(8) 0.0061(8) -0.0022(8)
C74 0.0303(10) 0.0345(10) 0.0152(9) 0.0014(8) 0.0091(8) 0.0009(8)
C75 0.0378(12) 0.0365(11) 0.0249(10) 0.0060(9) 0.0101(9) 0.0066(9)
C76 0.0328(12) 0.0601(15) 0.0311(12) 0.0074(11) 0.0067(9) 0.0117(11)
C77 0.0291(11) 0.0670(16) 0.0278(12) -0.0072(11) 0.0072(9) -0.0062(11)
C78 0.0386(12) 0.0397(12) 0.0284(11) -0.0057(9) 0.0127(9) -0.0076(10)
C79 0.0307(10) 0.0322(10) 0.0231(10) 0.0018(8) 0.0079(8) 0.0032(8)

loop_
_atom_type_symbol
_atom_type_description
_atom_type_scat_dispersion_real
_atom_type_scat_dispersion_imag
_atom_type_scat_source
C C 0.0181 0.0091 'International Tables Vol C Tables 4.2.6.8 and 6.1.1.4'
H H 0.0000 0.0000 'International Tables Vol C Tables 4.2.6.8 and 6.1.1.4'
N N 0.0311 0.0180 'International Tables Vol C Tables 4.2.6.8 and 6.1.1.4'
Ni Ni -3.0029 0.5091 'International Tables Vol C Tables 4.2.6.8 and 6.1.1.4'
O O 0.0492 0.0322 'International Tables Vol C Tables 4.2.6.8 and 6.1.1.4'

loop_
_exptl_crystal_face_index_h
_exptl_crystal_face_index_k
_exptl_crystal_face_index_l
_exptl_crystal_face_perp_dist
_exptl_oxdiff_crystal_face_indexfrac_h
_exptl_oxdiff_crystal_face_indexfrac_k
_exptl_oxdiff_crystal_face_indexfrac_l
_exptl_oxdiff_crystal_face_x
_exptl_oxdiff_crystal_face_y
_exptl_oxdiff_crystal_face_z
-7 -5 2 0.0508 -7.0000 -5.0001 2.0000 0.4038 -0.1847 0.9354
7 5 -2 0.0180 7.0000 5.0001 -2.0000 -0.4038 0.1847 -0.9354
1 1 7 0.0714 1.0000 0.9999 7.0000 -0.3653 -0.8897 -0.1299
-1 -1 -7 0.0714 -1.0000 -0.9999 -7.0000 0.3653 0.8897 0.1299
2 -13 -3 0.0191 2.0000 -13.0000 -3.0000 -0.6765 0.6064 0.4430
1 -14 -2 0.0128 1.0000 -14.0000 -2.0000 -0.6635 0.4956 0.5926
-5 -7 5 0.0748 -5.0000 -7.0001 5.0000 -0.0276 -0.5192 0.8471
5 7 -5 0.0198 5.0000 7.0001 -5.0000 0.0276 0.5192 -0.8471
-3 -13 -1 0.0312 -2.8012 -12.7813 -1.0000 -0.2583 0.3379 0.9050
-2 5 -6 0.0723 -2.1401 5.1394 -6.1910 0.7317 0.6788 -0.0617
3 12 2 0.0203 3.1671 11.6005 2.1684 0.1144 -0.4625 -0.8792
-3 13 1 0.0228 -3.1700 12.8097 0.5191 0.8979 -0.2963 -0.3256
-6 5 4 0.0338 -6.2924 5.4574 3.6590 0.7418 -0.5711 0.3514
1 -14 1 0.0429 0.7258 -13.9200 1.3275 -0.7780 0.0772 0.6235
6 -8 -3 0.0431 5.6233 -8.4105 -2.8049 -0.8471 0.5134 -0.1375
5 8 -4 0.0380 4.8740 8.3105 -4.4847 0.0786 0.4317 -0.8986

loop_
_geom_angle_atom_site_label_1
_geom_angle_atom_site_label_2
_geom_angle_atom_site_label_3
_geom_angle
H1A C1 H1B 120.0
C2 C1 H1A 120.0
C2 C1 H1B 120.0
C1 C2 H2 116.4
C1 C2 C3 127.3(3)
C3 C2 H2 116.4
C2 C3 H3A 108.7
C2 C3 H3B 108.7
C2 C3 C4 114.13(18)
H3A C3 H3B 107.6
C4 C3 H3A 108.7
C4 C3 H3B 108.7
C3 C4 H4A 109.5
C3 C4 H4B 109.5
H4A C4 H4B 108.0
C5 C4 C3 110.90(16)
C5 C4 H4A 109.5
C5 C4 H4B 109.5
C4 C5 H5A 108.5
C4 C5 H5B 108.5
C4 C5 C6 115.11(15)
H5A C5 H5B 107.5
C6 C5 H5A 108.5
C6 C5 H5B 108.5
C5 C6 H6 111.0
C7 C6 C5 109.97(15)
C7 C6 H6 111.0
N11 C6 C5 107.66(15)
N11 C6 H6 111.0
N11 C6 C7 106.19(14)
O8 C7 C6 121.56(17)
O8 C7 O9 124.58(18)
O9 C7 C6 113.81(15)
C7 O9 Ni10 114.50(12)
O9 Ni10 N32 91.47(6)
N11 Ni10 O9 86.19(6)
N11 Ni10 N25 94.79(7)
N11 Ni10 N32 172.98(7)
N25 Ni10 O9 173.93(7)
N25 Ni10 N32 88.23(7)
C6 N11 Ni10 108.44(12)
C12 N11 C6 122.23(16)
C12 N11 Ni10 129.29(13)
N11 C12 C13 120.28(17)
N11 C12 C19 120.93(17)
C19 C12 C13 118.79(16)
C14 C13 C12 120.60(18)
C14 C13 C18 119.26(19)
C18 C13 C12 120.13(17)
C13 C14 H14 119.8
C15 C14 C13 120.5(2)
C15 C14 H14 119.8
C14 C15 H15 120.1
C16 C15 C14 119.7(2)
C16 C15 H15 120.1
C15 C16 H16 119.8
C17 C16 C15 120.3(2)
C17 C16 H16 119.8
C16 C17 H17 119.9
C16 C17 C18 120.2(2)
C18 C17 H17 119.9
C13 C18 H18 120.0
C17 C18 C13 120.03(18)
C17 C18 H18 120.0
C20 C19 C12 116.80(18)
C20 C19 C24 119.18(18)
C24 C19 C12 123.94(17)
C19 C20 H20 118.9
C21 C20 C19 122.2(2)
C21 C20 H20 118.9
C20 C21 H21 120.7
C20 C21 C22 118.61(19)
C22 C21 H21 120.7
C21 C22 H22 119.4
C23 C22 C21 121.19(19)
C23 C22 H22 119.4
C22 C23 H23 119.1
C22 C23 C24 121.84(19)
C24 C23 H23 119.1
C23 C24 C19 116.97(18)
N25 C24 C19 121.51(17)
N25 C24 C23 121.51(18)
C24 N25 Ni10 123.69(13)
C26 N25 Ni10 114.04(13)
C26 N25 C24 122.13(16)
N25 C26 C28 113.76(17)
O27 C26 N25 128.0(2)
O27 C26 C28 118.08(18)
C26 C28 H28 109.4
C26 C28 C29 111.13(16)
C29 C28 H28 109.4
N32 C28 C26 111.77(16)
N32 C28 H28 109.4
N32 C28 C29 105.79(15)
C28 C29 H29A 110.7
C28 C29 H29B 110.7
H29A C29 H29B 108.8
C30 C29 C28 105.35(15)
C30 C29 H29A 110.7
C30 C29 H29B 110.7
C29 C30 H30A 111.2
C29 C30 H30B 111.2
H30A C30 H30B 109.1
C31 C30 C29 102.98(16)
C31 C30 H30A 111.2
C31 C30 H30B 111.2
C30 C31 H31A 111.0
C30 C31 H31B 111.0
H31A C31 H31B 109.0
N32 C31 C30 103.56(15)
N32 C31 H31A 111.0
N32 C31 H31B 111.0
C28 N32 Ni10 105.85(12)
C28 N32 C31 105.12(15)
C28 N32 C33 113.99(15)
C31 N32 Ni10 112.23(12)
C31 N32 C33 108.61(14)
C33 N32 Ni10 110.96(12)
N32 C33 H33A 108.8
N32 C33 H33B 108.8
N32 C33 C34 113.66(16)
H33A C33 H33B 107.7
C34 C33 H33A 108.8
C34 C33 H33B 108.8
C33 C34 C39B 116.3(3)
C35A C34 C33 116.7(3)
C35A C34 C39B 126.9(3)
C35B C34 C33 126.0(3)
C35B C34 C35A 11.8(4)
C35B C34 C39A 108.7(4)
C35B C34 C39B 117.3(4)
C39A C34 C33 125.3(3)
C39A C34 C35A 117.5(4)
C39A C34 C39B 10.6(4)
C34 C35A H35A 120.3
C36A C35A C34 119.4(5)
C36A C35A H35A 120.3
C34 C35B H35B 117.4
C34 C35B C36B 125.2(6)
C36B C35B H35B 117.4
C35A C36A H36A 120.2
C35A C36A C37A 119.5(5)
C37A C36A H36A 120.2
C35B C36B H36B 121.2
C37B C36B C35B 117.5(5)
C37B C36B H36B 121.2
C36A C37A H37A 120.0
C38A C37A C36A 120.0(4)
C38A C37A H37A 120.0
C36B C37B H37B 119.5
C36B C37B C38B 121.0(4)
C38B C37B H37B 119.5
C37A C38A H38A 120.6
C39A C38A C37A 118.8(5)
C39A C38A H38A 120.6
C37B C38B H38B 120.2
C39B C38B C37B 119.7(5)
C39B C38B H38B 120.2
C34 C39A C38A 124.6(6)
C34 C39A H39A 117.7
C38A C39A H39A 117.7
C34 C39B H39B 120.5
C38B C39B C34 119.1(5)
C38B C39B H39B 120.5
H41A C41 H41B 120.0
C42 C41 H41A 120.0
C42 C41 H41B 120.0
C41 C42 H42 117.1
C41 C42 C43 125.8(2)
C43 C42 H42 117.1
C42 C43 H43A 109.1
C42 C43 H43B 109.1
C42 C43 C44 112.6(2)
H43A C43 H43B 107.8
C44 C43 H43A 109.1
C44 C43 H43B 109.1
C43 C44 H44A 109.2
C43 C44 H44B 109.2
H44A C44 H44B 107.9
C45 C44 C43 112.22(17)
C45 C44 H44A 109.2
C45 C44 H44B 109.2
C44 C45 H45A 108.6
C44 C45 H45B 108.6
C44 C45 C46 114.46(16)
H45A C45 H45B 107.6
C46 C45 H45A 108.6
C46 C45 H45B 108.6
C45 C46 H46 109.0
C47 C46 C45 110.20(16)
C47 C46 H46 109.0
N51 C46 C45 112.03(16)
N51 C46 H46 109.0
N51 C46 C47 107.53(15)
O48 C47 C46 120.96(17)
O48 C47 O49 123.98(18)
O49 C47 C46 115.00(16)
C47 O49 Ni50 115.52(12)
O49 Ni50 N51 87.29(6)
O49 Ni50 N65 177.46(7)
O49 Ni50 N72 90.42(6)
N51 Ni50 N65 94.93(7)
N51 Ni50 N72 177.30(7)
N65 Ni50 N72 87.39(7)
C46 N51 Ni50 110.91(12)
C52 N51 C46 120.93(15)
C52 N51 Ni50 128.12(13)
N51 C52 C53 121.30(16)
N51 C52 C59 121.77(16)
C59 C52 C53 116.92(15)
C54 C53 C52 120.08(17)
C54 C53 C58 120.01(18)
C58 C53 C52 119.76(16)
C53 C54 H54 120.2
C55 C54 C53 119.66(19)
C55 C54 H54 120.2
C54 C55 H55 119.8
C56 C55 C54 120.36(19)
C56 C55 H55 119.8
C55 C56 H56 120.1
C57 C56 C55 119.86(18)
C57 C56 H56 120.1
C56 C57 H57 119.8
C56 C57 C58 120.3(2)
C58 C57 H57 119.8
C53 C58 H58 120.1
C57 C58 C53 119.75(19)
C57 C58 H58 120.1
C60 C59 C52 116.95(16)
C60 C59 C64 118.72(17)
C64 C59 C52 124.34(17)
C59 C60 H60 118.8
C61 C60 C59 122.34(17)
C61 C60 H60 118.8
C60 C61 H61 120.7
C60 C61 C62 118.64(18)
C62 C61 H61 120.7
C61 C62 H62 119.5
C63 C62 C61 120.93(18)
C63 C62 H62 119.5
C62 C63 H63 119.2
C62 C63 C64 121.63(18)
C64 C63 H63 119.2
C63 C64 C59 117.73(17)
N65 C64 C59 120.61(17)
N65 C64 C63 121.59(17)
C64 N65 Ni50 124.42(12)
C66 N65 Ni50 114.19(13)
C66 N65 C64 121.16(16)
N65 C66 C68 112.88(17)
O67 C66 N65 128.11(19)
O67 C66 C68 118.91(17)
C66 C68 H68 109.6
C66 C68 C69 112.08(17)
C69 C68 H68 109.6
N72 C68 C66 111.31(15)
N72 C68 H68 109.6
N72 C68 C69 104.64(16)
C68 C69 H69A 110.4
C68 C69 H69B 110.4
H69A C69 H69B 108.6
C70 C69 C68 106.50(18)
C70 C69 H69A 110.4
C70 C69 H69B 110.4
C69 C70 H70A 111.0
C69 C70 H70B 111.0
H70A C70 H70B 109.0
C71 C70 C69 103.62(18)
C71 C70 H70A 111.0
C71 C70 H70B 111.0
C70 C71 H71A 111.0
C70 C71 H71B 111.0
H71A C71 H71B 109.0
N72 C71 C70 103.84(17)
N72 C71 H71A 111.0
N72 C71 H71B 111.0
C68 N72 Ni50 104.80(12)
C68 N72 C71 104.02(15)
C68 N72 C73 113.92(16)
C71 N72 Ni50 115.41(12)
C71 N72 C73 109.06(16)
C73 N72 Ni50 109.63(12)
N72 C73 H73A 108.4
N72 C73 H73B 108.4
N72 C73 C74 115.43(16)
H73A C73 H73B 107.5
C74 C73 H73A 108.4
C74 C73 H73B 108.4
C75 C74 C73 119.8(2)
C79 C74 C73 121.03(19)
C79 C74 C75 119.1(2)
C74 C75 H75 119.9
C76 C75 C74 120.2(2)
C76 C75 H75 119.9
C75 C76 H76 119.9
C77 C76 C75 120.3(2)
C77 C76 H76 119.9
C76 C77 H77 120.0
C76 C77 C78 120.0(2)
C78 C77 H77 120.0
C77 C78 H78 120.1
C77 C78 C79 119.9(2)
C79 C78 H78 120.1
C74 C79 C78 120.6(2)
C74 C79 H79 119.7
C78 C79 H79 119.7

loop_
_geom_bond_atom_site_label_1
_geom_bond_atom_site_label_2
_geom_bond_distance
C1 H1A 0.9300
C1 H1B 0.9300
C1 C2 1.309(4)
C2 H2 0.9300
C2 C3 1.475(3)
C3 H3A 0.9700
C3 H3B 0.9700
C3 C4 1.527(3)
C4 H4A 0.9700
C4 H4B 0.9700
C4 C5 1.521(3)
C5 H5A 0.9700
C5 H5B 0.9700
C5 C6 1.543(3)
C6 H6 0.9800
C6 C7 1.525(3)
C6 N11 1.484(2)
C7 O8 1.222(2)
C7 O9 1.301(2)
O9 Ni10 1.8689(13)
Ni10 N11 1.8475(16)
Ni10 N25 1.8591(16)
Ni10 N32 1.9374(16)
N11 C12 1.296(3)
C12 C13 1.496(3)
C12 C19 1.473(3)
C13 C14 1.395(3)
C13 C18 1.399(3)
C14 H14 0.9300
C14 C15 1.389(3)
C15 H15 0.9300
C15 C16 1.389(3)
C16 H16 0.9300
C16 C17 1.383(3)
C17 H17 0.9300
C17 C18 1.388(3)
C18 H18 0.9300
C19 C20 1.414(3)
C19 C24 1.426(3)
C20 H20 0.9300
C20 C21 1.374(3)
C21 H21 0.9300
C21 C22 1.383(3)
C22 H22 0.9300
C22 C23 1.382(3)
C23 H23 0.9300
C23 C24 1.413(3)
C24 N25 1.403(3)
N25 C26 1.368(3)
C26 O27 1.233(3)
C26 C28 1.509(3)
C28 H28 0.9800
C28 C29 1.552(3)
C28 N32 1.497(2)
C29 H29A 0.9700
C29 H29B 0.9700
C29 C30 1.533(3)
C30 H30A 0.9700
C30 H30B 0.9700
C30 C31 1.514(3)
C31 H31A 0.9700
C31 H31B 0.9700
C31 N32 1.497(2)
N32 C33 1.498(2)
C33 H33A 0.9700
C33 H33B 0.9700
C33 C34 1.499(3)
C34 C35A 1.485(6)
C34 C35B 1.278(7)
C34 C39A 1.282(7)
C34 C39B 1.500(6)
C35A H35A 0.9300
C35A C36A 1.351(7)
C35B H35B 0.9300
C35B C36B 1.420(8)
C36A H36A 0.9300
C36A C37A 1.400(8)
C36B H36B 0.9300
C36B C37B 1.384(8)
C37A H37A 0.9300
C37A C38A 1.381(8)
C37B H37B 0.9300
C37B C38B 1.394(8)
C38A H38A 0.9300
C38A C39A 1.374(8)
C38B H38B 0.9300
C38B C39B 1.384(7)
C39A H39A 0.9300
C39B H39B 0.9300
C41 H41A 0.9300
C41 H41B 0.9300
C41 C42 1.307(4)
C42 H42 0.9300
C42 C43 1.497(3)
C43 H43A 0.9700
C43 H43B 0.9700
C43 C44 1.529(3)
C44 H44A 0.9700
C44 H44B 0.9700
C44 C45 1.527(3)
C45 H45A 0.9700
C45 H45B 0.9700
C45 C46 1.538(3)
C46 H46 0.9800
C46 C47 1.522(3)
C46 N51 1.482(2)
C47 O48 1.216(3)
C47 O49 1.299(2)
O49 Ni50 1.8453(13)
Ni50 N51 1.8509(16)
Ni50 N65 1.8560(16)
Ni50 N72 1.9399(16)
N51 C52 1.294(2)
C52 C53 1.506(3)
C52 C59 1.467(3)
C53 C54 1.392(3)
C53 C58 1.395(3)
C54 H54 0.9300
C54 C55 1.391(3)
C55 H55 0.9300
C55 C56 1.387(3)
C56 H56 0.9300
C56 C57 1.386(3)
C57 H57 0.9300
C57 C58 1.388(3)
C58 H58 0.9300
C59 C60 1.415(3)
C59 C64 1.420(3)
C60 H60 0.9300
C60 C61 1.376(3)
C61 H61 0.9300
C61 C62 1.389(3)
C62 H62 0.9300
C62 C63 1.380(3)
C63 H63 0.9300
C63 C64 1.413(3)
C64 N65 1.394(3)
N65 C66 1.370(3)
C66 O67 1.226(3)
C66 C68 1.510(3)
C68 H68 0.9800
C68 C69 1.544(3)
C68 N72 1.498(3)
C69 H69A 0.9700
C69 H69B 0.9700
C69 C70 1.526(3)
C70 H70A 0.9700
C70 H70B 0.9700
C70 C71 1.505(3)
C71 H71A 0.9700
C71 H71B 0.9700
C71 N72 1.499(3)
N72 C73 1.502(3)
C73 H73A 0.9700
C73 H73B 0.9700
C73 C74 1.509(3)
C74 C75 1.394(3)
C74 C79 1.391(3)
C75 H75 0.9300
C75 C76 1.393(4)
C76 H76 0.9300
C76 C77 1.383(4)
C77 H77 0.9300
C77 C78 1.384(4)
C78 H78 0.9300
C78 C79 1.395(3)
C79 H79 0.9300

loop_
_geom_torsion_atom_site_label_1
_geom_torsion_atom_site_label_2
_geom_torsion_atom_site_label_3
_geom_torsion_atom_site_label_4
_geom_torsion
C1 C2 C3 C4 120.4(3)
C2 C3 C4 C5 166.0(2)
C3 C4 C5 C6 178.97(18)
C4 C5 C6 C7 66.4(2)
C4 C5 C6 N11 -178.34(16)
C5 C6 C7 O8 -86.6(2)
C5 C6 C7 O9 90.93(18)
C5 C6 N11 Ni10 -83.25(15)
C5 C6 N11 C12 94.5(2)
C6 C7 O9 Ni10 4.11(19)
C6 N11 C12 C13 5.9(3)
C6 N11 C12 C19 -173.33(16)
C7 C6 N11 Ni10 34.50(16)
C7 C6 N11 C12 -147.76(16)
C7 O9 Ni10 N11 13.88(13)
C7 O9 Ni10 N25 113.4(6)
C7 O9 Ni10 N32 -159.49(13)
O8 C7 O9 Ni10 -178.43(14)
O9 Ni10 N11 C6 -27.68(12)
O9 Ni10 N11 C12 154.79(17)
O9 Ni10 N25 C24 -73.2(7)
O9 Ni10 N25 C26 102.5(7)
O9 Ni10 N32 C28 163.79(12)
O9 Ni10 N32 C31 49.64(13)
O9 Ni10 N32 C33 -72.07(13)
Ni10 N11 C12 C13 -176.91(13)
Ni10 N11 C12 C19 3.9(3)
Ni10 N25 C26 O27 172.28(18)
Ni10 N25 C26 C28 -3.3(2)
Ni10 N32 C33 C34 -51.9(2)
N11 C6 C7 O8 157.19(16)
N11 C6 C7 O9 -25.3(2)
N11 Ni10 N25 C24 25.85(15)
N11 Ni10 N25 C26 -158.39(14)
N11 Ni10 N32 C28 93.3(6)
N11 Ni10 N32 C31 -20.8(6)
N11 Ni10 N32 C33 -142.5(5)
N11 C12 C13 C14 95.4(2)
N11 C12 C13 C18 -84.6(2)
N11 C12 C19 C20 -171.45(17)
N11 C12 C19 C24 11.7(3)
C12 C13 C14 C15 179.6(2)
C12 C13 C18 C17 179.9(2)
C12 C19 C20 C21 -177.26(18)
C12 C19 C24 C23 177.76(16)
C12 C19 C24 N25 -3.5(3)
C13 C12 C19 C20 9.4(2)
C13 C12 C19 C24 -167.50(17)
C13 C14 C15 C16 0.7(4)
C14 C13 C18 C17 -0.1(3)
C14 C15 C16 C17 -0.5(4)
C15 C16 C17 C18 -0.1(4)
C16 C17 C18 C13 0.4(3)
C18 C13 C14 C15 -0.4(3)
C19 C12 C13 C14 -85.4(2)
C19 C12 C13 C18 94.6(2)
C19 C20 C21 C22 -0.3(3)
C19 C24 N25 Ni10 -18.9(2)
C19 C24 N25 C26 165.71(17)
C20 C19 C24 C23 1.0(3)
C20 C19 C24 N25 179.72(17)
C20 C21 C22 C23 0.1(3)
C21 C22 C23 C24 0.7(3)
C22 C23 C24 C19 -1.2(3)
C22 C23 C24 N25 -179.94(18)
C23 C24 N25 Ni10 159.81(14)
C23 C24 N25 C26 -15.6(3)
C24 C19 C20 C21 -0.3(3)
C24 N25 C26 O27 -11.9(3)
C24 N25 C26 C28 172.54(16)
N25 Ni10 N11 C6 158.33(12)
N25 Ni10 N11 C12 -19.20(17)
N25 Ni10 N32 C28 -22.28(12)
N25 Ni10 N32 C31 -136.42(13)
N25 Ni10 N32 C33 101.86(13)
N25 C26 C28 C29 102.48(19)
N25 C26 C28 N32 -15.4(2)
C26 C28 C29 C30 -119.57(17)
C26 C28 N32 Ni10 25.22(17)
C26 C28 N32 C31 144.18(16)
C26 C28 N32 C33 -97.00(18)
O27 C26 C28 C29 -73.6(2)
O27 C26 C28 N32 168.50(17)
C28 C29 C30 C31 -25.7(2)
C28 N32 C33 C34 67.5(2)
C29 C28 N32 Ni10 -95.85(14)
C29 C28 N32 C31 23.11(18)
C29 C28 N32 C33 141.92(16)
C29 C30 C31 N32 40.29(19)
C30 C31 N32 Ni10 74.77(16)
C30 C31 N32 C28 -39.82(18)
C30 C31 N32 C33 -162.18(15)
C31 N32 C33 C34 -175.73(16)
N32 Ni10 N11 C6 43.1(6)
N32 Ni10 N11 C12 -134.4(5)
N32 Ni10 N25 C24 -160.50(15)
N32 Ni10 N25 C26 15.26(14)
N32 C28 C29 C30 1.9(2)
N32 C33 C34 C35A -87.7(3)
N32 C33 C34 C35B -96.2(4)
N32 C33 C34 C39A 84.0(4)
N32 C33 C34 C39B 90.7(3)
C33 C34 C35A C36A 177.1(4)
C33 C34 C35B C36B -178.3(4)
C33 C34 C39A C38A -177.5(4)
C33 C34 C39B C38B 175.7(4)
C34 C35A C36A C37A -1.1(8)
C34 C35B C36B C37B 5.8(9)
C35A C34 C35B C36B 141(2)
C35A C34 C39A C38A -5.8(8)
C35A C34 C39B C38B -6.1(7)
C35A C36A C37A C38A -1.6(8)
C35B C34 C35A C36A -38.7(18)
C35B C34 C39A C38A 2.7(7)
C35B C34 C39B C38B 2.0(6)
C35B C36B C37B C38B -2.7(8)
C36A C37A C38A C39A 0.8(8)
C36B C37B C38B C39B -0.2(8)
C37A C38A C39A C34 3.2(9)
C37B C38B C39B C34 0.7(7)
C39A C34 C35A C36A 4.7(7)
C39A C34 C35B C36B 1.6(7)
C39A C34 C39B C38B -35.6(19)
C39B C34 C35A C36A -1.2(7)
C39B C34 C35B C36B -5.3(8)
C39B C34 C39A C38A 148(3)
C41 C42 C43 C44 -114.4(3)
C42 C43 C44 C45 -171.3(2)
C43 C44 C45 C46 -178.07(19)
C44 C45 C46 C47 -56.8(2)
C44 C45 C46 N51 62.9(2)
C45 C46 C47 O48 -69.8(2)
C45 C46 C47 O49 107.30(19)
C45 C46 N51 Ni50 -100.79(15)
C45 C46 N51 C52 81.0(2)
C46 C47 O49 Ni50 2.6(2)
C46 N51 C52 C53 0.1(3)
C46 N51 C52 C59 179.22(16)
C47 C46 N51 Ni50 20.44(17)
C47 C46 N51 C52 -157.75(16)
C47 O49 Ni50 N51 8.10(13)
C47 O49 Ni50 N65 159.1(15)
C47 O49 Ni50 N72 -170.46(14)
O48 C47 O49 Ni50 179.61(16)
O49 Ni50 N51 C46 -16.47(12)
O49 Ni50 N51 C52 161.57(16)
O49 Ni50 N65 C64 -124.9(15)
O49 Ni50 N65 C66 49.7(16)
O49 Ni50 N72 C68 154.19(12)
O49 Ni50 N72 C71 40.43(15)
O49 Ni50 N72 C73 -83.16(13)
Ni50 N51 C52 C53 -177.77(13)
Ni50 N51 C52 C59 1.4(3)
Ni50 N65 C66 O67 171.30(17)
Ni50 N65 C66 C68 -4.9(2)
Ni50 N72 C73 C74 -47.0(2)
N51 C46 C47 O48 167.80(17)
N51 C46 C47 O49 -15.1(2)
N51 Ni50 N65 C64 26.01(15)
N51 Ni50 N65 C66 -159.43(13)
N51 Ni50 N72 C68 121.9(16)
N51 Ni50 N72 C71 8.2(17)
N51 Ni50 N72 C73 -115.4(16)
N51 C52 C53 C54 78.0(2)
N51 C52 C53 C58 -106.5(2)
N51 C52 C59 C60 -167.21(16)
N51 C52 C59 C64 13.0(3)
C52 C53 C54 C55 174.31(17)
C52 C53 C58 C57 -174.42(18)
C52 C59 C60 C61 -178.92(17)
C52 C59 C64 C63 179.77(17)
C52 C59 C64 N65 -3.1(3)
C53 C52 C59 C60 12.0(2)
C53 C52 C59 C64 -167.87(16)
C53 C54 C55 C56 0.3(3)
C54 C53 C58 C57 1.0(3)
C54 C55 C56 C57 0.6(3)
C55 C56 C57 C58 -0.7(3)
C56 C57 C58 C53 -0.1(3)
C58 C53 C54 C55 -1.1(3)
C59 C52 C53 C54 -101.1(2)
C59 C52 C53 C58 74.3(2)
C59 C60 C61 C62 -0.7(3)
C59 C64 N65 Ni50 -19.8(2)
C59 C64 N65 C66 166.04(17)
C60 C59 C64 C63 -0.1(3)
C60 C59 C64 N65 177.07(16)
C60 C61 C62 C63 -0.3(3)
C61 C62 C63 C64 1.2(3)
C62 C63 C64 C59 -1.0(3)
C62 C63 C64 N65 -178.07(18)
C63 C64 N65 Ni50 157.25(14)
C63 C64 N65 C66 -16.9(3)
C64 C59 C60 C61 0.9(3)
C64 N65 C66 O67 -13.9(3)
C64 N65 C66 C68 169.82(16)
N65 Ni50 N51 C46 164.77(12)
N65 Ni50 N51 C52 -17.19(16)
N65 Ni50 N72 C68 -27.10(12)
N65 Ni50 N72 C71 -140.86(15)
N65 Ni50 N72 C73 95.55(13)
N65 C66 C68 C69 98.8(2)
N65 C66 C68 N72 -18.0(2)
C66 C68 C69 C70 -128.73(18)
C66 C68 N72 Ni50 30.33(18)
C66 C68 N72 C71 151.89(16)
C66 C68 N72 C73 -89.49(19)
O67 C66 C68 C69 -77.8(2)
O67 C66 C68 N72 165.39(17)
C68 C69 C70 C71 -17.5(2)
C68 N72 C73 C74 70.0(2)
C69 C68 N72 Ni50 -90.94(15)
C69 C68 N72 C71 30.62(19)
C69 C68 N72 C73 149.24(16)
C69 C70 C71 N72 36.7(2)
C70 C71 N72 Ni50 71.74(18)
C70 C71 N72 C68 -42.47(19)
C70 C71 N72 C73 -164.36(16)
C71 N72 C73 C74 -174.25(17)
N72 Ni50 N51 C46 15.8(16)
N72 Ni50 N51 C52 -166.1(15)
N72 Ni50 N65 C64 -155.38(15)
N72 Ni50 N65 C66 19.17(14)
N72 C68 C69 C70 -8.0(2)
N72 C73 C74 C75 95.1(2)
N72 C73 C74 C79 -87.9(2)
C73 C74 C75 C76 176.0(2)
C73 C74 C79 C78 -175.85(19)
C74 C75 C76 C77 -0.4(4)
C75 C74 C79 C78 1.2(3)
C75 C76 C77 C78 1.7(4)
C76 C77 C78 C79 -1.5(3)
C77 C78 C79 C74 0.1(3)
C79 C74 C75 C76 -1.0(3)
